data_4113365
loop_
_publ_author_name
'Alexandra M. Shedlow'
'Daniel E. Kadlecek'
'Jude C. Clapper'
'Scott E. Rathmill'
'Patrick J. Carroll'
'Larry G. Sneddon'

_publ_section_title
;
 Syntheses, Crystallographic/Computational Characterizations, and
 Reactions of the First 10-Vertex arachno- and
 nido-Phosphamonocarbaboranes
;
_journal_name_full 'Journal of the American Chemical Society'
_journal_page_first 200
_journal_page_last 211
_journal_paper_doi 10.1021/ja020944j
_journal_volume 125
_journal_year 2003
_chemical_formula_sum 'C25 H43 B8 N2 O P S'
_chemical_formula_weight 537.12
_space_group_IT_number 14
_symmetry_cell_setting monoclinic
_symmetry_Int_Tables_number 14
_symmetry_space_group_name_Hall '-P 2ybc'
_symmetry_space_group_name_H-M 'P 1 21/c 1'
_atom_sites_solution_hydrogens geom
_atom_sites_solution_primary direct
_audit_creation_method SHELXL
_cell_angle_alpha 90.00
_cell_angle_beta 104.249(4)
_cell_angle_gamma 90.00
_cell_formula_units_Z 4
_cell_length_a 11.445(2)
_cell_length_b 10.723(2)
_cell_length_c 25.458(5)
_cell_measurement_temperature 143(1)
_cell_volume 3028.2(10)
_computing_structure_refinement 'SHELXL-93 (Sheldrick, 1993)'
_computing_structure_solution 'SIR92 (Altomare, 1993)'
_diffrn_ambient_temperature 143(2)
_diffrn_measurement_device 'CCD area detector'
_diffrn_measurement_device_type 'Rigaku Mercury'
_diffrn_measurement_method 'phi oscillations'
_diffrn_radiation_monochromator graphite
_diffrn_radiation_source 'rotating anode'
_diffrn_radiation_type MoK\a
_diffrn_radiation_wavelength 0.71069
_diffrn_reflns_av_R_equivalents 0.0441
_diffrn_reflns_av_sigmaI/netI 0.0490
_diffrn_reflns_limit_h_max 12
_diffrn_reflns_limit_h_min -14
_diffrn_reflns_limit_k_max 13
_diffrn_reflns_limit_k_min -11
_diffrn_reflns_limit_l_max 33
_diffrn_reflns_limit_l_min -32
_diffrn_reflns_number 19957
_diffrn_reflns_theta_max 27.48
_diffrn_reflns_theta_min 2.52
_exptl_absorpt_coefficient_mu 0.182
_exptl_absorpt_correction_T_max 1.000
_exptl_absorpt_correction_T_min 0.720
_exptl_absorpt_correction_type multi-scan
_exptl_crystal_density_diffrn 1.178
_exptl_crystal_F_000 1144
_exptl_crystal_size_max 0.30
_exptl_crystal_size_mid 0.20
_exptl_crystal_size_min 0.18
_refine_diff_density_max 0.659
_refine_diff_density_min -0.434
_refine_diff_density_rms 0.055
_refine_ls_extinction_method none
_refine_ls_goodness_of_fit_all 1.119
_refine_ls_goodness_of_fit_obs 1.176
_refine_ls_matrix_type full
_refine_ls_number_parameters 483
_refine_ls_number_reflns 6720
_refine_ls_number_restraints 0
_refine_ls_restrained_S_all 1.119
_refine_ls_restrained_S_obs 1.176
_refine_ls_R_factor_all 0.1009
_refine_ls_R_factor_obs 0.0728
_refine_ls_shift/esd_max -0.001
_refine_ls_shift/esd_mean 0.000
_refine_ls_structure_factor_coef Fsqd
_refine_ls_weighting_details 'w=1/[\s^2^(Fo^2^)+(0.0352P)^2^+4.0587P] where P=(Fo^2^+2Fc^2^)/3'
_refine_ls_weighting_scheme calc
_refine_ls_wR_factor_all 0.1449
_refine_ls_wR_factor_obs 0.1339
_reflns_number_observed 5293
_reflns_number_total 6720
_reflns_observed_criterion >2sigma(I)
_cod_data_source_file ja020944j_3.cif
_cod_data_source_block PSH+5a-(Upenn3201)
_cod_depositor_comments
;
The following automatic conversions were performed:

'_refine_ls_weighting_scheme' value 'calc
w=1/[\s^2^(Fo^2^)+(0.0352P)^2^+4.0587P] where P=(Fo^2^+2Fc^2^)/3' was
changed to 'calc'. New tag '_refine_ls_weighting_details' was
created. The value of the new tag was set to
'w=1/[\s^2^(Fo^2^)+(0.0352P)^2^+4.0587P] where P=(Fo^2^+2Fc^2^)/3'.

Automatic conversion script
Id: cif_fix_values 3143 2015-03-26 13:38:13Z robertas 

The following automatic conversions were performed:

'_exptl_absorpt_correction_type' value 'multi-scans' was replaced
with the value 'multi-scan' as specified in the replacement file
'src/cod-tools/trunk/data/replacement-values/replacement_values.lst'.

Automatic conversion script
Id: cif_fix_values 5376 2017-05-30 11:51:03Z andrius 
;
_cod_original_cell_volume 3028.2(9)
_cod_original_sg_symbol_H-M 'P 21/c '
_cod_database_code 4113365

loop_
_symmetry_equiv_pos_as_xyz
'x, y, z'
'-x, y+1/2, -z+1/2'
'-x, -y, -z'
'x, -y-1/2, z-1/2'

loop_
_atom_site_aniso_label
_atom_site_aniso_U_11
_atom_site_aniso_U_22
_atom_site_aniso_U_33
_atom_site_aniso_U_23
_atom_site_aniso_U_13
_atom_site_aniso_U_12
S33 0.0196(3) 0.0433(4) 0.0433(4) 0.0111(3) 0.0033(3) -0.0023(3)
P6 0.0189(3) 0.0268(3) 0.0254(3) -0.0034(3) 0.0036(3) -0.0002(3)
B1 0.025(2) 0.045(2) 0.057(2) -0.007(2) 0.009(2) 0.0076(15)
B2 0.0210(15) 0.039(2) 0.057(2) -0.004(2) 0.0092(15) -0.0022(14)
B3 0.024(2) 0.041(2) 0.049(2) -0.007(2) -0.0037(15) 0.0036(14)
B4 0.032(2) 0.037(2) 0.050(2) 0.000(2) -0.008(2) 0.0069(15)
B5 0.029(2) 0.034(2) 0.038(2) -0.0042(14) 0.0118(14) 0.0058(13)
B8 0.034(2) 0.054(2) 0.033(2) 0.002(2) -0.0010(15) 0.005(2)
B9 0.040(2) 0.036(2) 0.044(2) 0.010(2) -0.003(2) -0.002(2)
B10 0.037(2) 0.035(2) 0.045(2) -0.009(2) 0.001(2) 0.0079(15)
C7 0.0271(14) 0.034(2) 0.0319(15) -0.0095(13) -0.0028(11) 0.0035(12)
C22 0.0167(12) 0.0280(13) 0.0336(14) -0.0020(11) 0.0031(10) -0.0017(10)
C23 0.0277(14) 0.042(2) 0.035(2) 0.0036(14) 0.0054(12) -0.0001(13)
C24 0.032(2) 0.054(2) 0.051(2) 0.018(2) 0.0094(15) 0.0015(14)
C25 0.036(2) 0.029(2) 0.076(3) -0.010(2) 0.010(2) 0.0016(13)
C26 0.0307(15) 0.034(2) 0.041(2) -0.0045(14) 0.0076(13) 0.0000(12)
C27 0.031(2) 0.037(2) 0.080(3) 0.018(2) 0.011(2) 0.0012(14)
C34 0.0229(13) 0.0327(14) 0.0293(14) -0.0055(12) 0.0057(11) -0.0059(11)
C35 0.038(2) 0.055(2) 0.028(2) -0.0110(15) 0.0081(13) -0.0076(15)
C36 0.048(2) 0.061(2) 0.045(2) -0.028(2) 0.025(2) -0.010(2)
C37 0.036(2) 0.044(2) 0.061(2) -0.017(2) 0.020(2) -0.0008(14)
C38 0.0272(14) 0.0277(14) 0.046(2) -0.0058(13) 0.0111(13) -0.0026(11)
C39 0.0210(12) 0.0253(13) 0.0316(14) -0.0045(11) 0.0061(11) -0.0066(10)
C40 0.0224(12) 0.0283(13) 0.0279(13) 0.0010(11) 0.0058(11) -0.0016(10)
C41 0.0310(15) 0.049(2) 0.0274(15) 0.0032(13) 0.0047(12) 0.0000(13)
C42 0.030(2) 0.049(2) 0.045(2) 0.011(2) -0.0004(14) 0.0038(14)
C43 0.0247(15) 0.035(2) 0.066(2) 0.002(2) 0.0084(14) 0.0070(13)
C44 0.026(2) 0.059(2) 0.040(2) -0.007(2) 0.0009(13) -0.006(2)
C45 0.040(2) 0.042(2) 0.039(2) 0.0108(14) 0.0070(15) 0.0008(14)
C46 0.031(2) 0.049(2) 0.043(2) 0.002(2) 0.0171(14) 0.0022(15)
C47 0.042(2) 0.036(2) 0.035(2) -0.0111(14) 0.0043(15) -0.0001(14)
N48 0.0239(11) 0.0349(13) 0.0234(12) -0.0001(9) 0.0022(9) -0.0023(9)
N49 0.0247(11) 0.0297(12) 0.0242(11) -0.0033(9) 0.0064(9) 0.0015(9)
C50 0.059(2) 0.124(4) 0.055(2) 0.008(3) 0.015(2) 0.038(3)
C51 0.057(2) 0.053(2) 0.058(2) 0.000(2) 0.022(2) 0.002(2)
C52 0.063(3) 0.148(5) 0.055(3) 0.032(3) 0.007(2) 0.015(3)
C53 0.045(2) 0.092(3) 0.085(3) -0.009(3) 0.009(2) 0.009(2)
O54 0.053(2) 0.191(4) 0.042(2) -0.008(2) 0.0082(13) 0.012(2)

loop_
_atom_site_label
_atom_site_type_symbol
_atom_site_fract_x
_atom_site_fract_y
_atom_site_fract_z
_atom_site_U_iso_or_equiv
_atom_site_thermal_displace_type
_atom_site_occupancy
_atom_site_calc_flag
_atom_site_refinement_flags
S33 S 0.21527(6) 0.41001(7) 0.61895(3) 0.0362(2) Uani 1 d .
P6 P 0.38214(6) 0.46970(6) 0.62072(3) 0.0240(2) Uani 1 d .
B1 B 0.6277(3) 0.3350(4) 0.6370(2) 0.0427(9) Uani 1 d .
B2 B 0.5851(3) 0.4854(3) 0.6411(2) 0.0391(8) Uani 1 d .
B3 B 0.6269(3) 0.4002(3) 0.6996(2) 0.0401(8) Uani 1 d .
B4 B 0.5931(3) 0.2393(3) 0.6888(2) 0.0427(9) Uani 1 d .
B5 B 0.4941(3) 0.3827(3) 0.59022(14) 0.0330(7) Uani 1 d .
B8 B 0.4952(3) 0.3366(4) 0.71762(15) 0.0422(8) Uani 1 d .
B9 B 0.4441(3) 0.1990(4) 0.6776(2) 0.0422(8) Uani 1 d .
B10 B 0.5040(3) 0.2278(3) 0.6192(2) 0.0405(8) Uani 1 d .
C7 C 0.4910(2) 0.4752(3) 0.68667(11) 0.0328(6) Uani 1 d .
C22 C 0.3641(2) 0.6291(2) 0.59583(11) 0.0266(6) Uani 1 d .
C23 C 0.3591(2) 0.6536(3) 0.54171(12) 0.0354(7) Uani 1 d .
C24 C 0.3378(3) 0.7740(3) 0.5216(2) 0.0460(8) Uani 1 d .
C25 C 0.3316(3) 0.8472(3) 0.6094(2) 0.0474(9) Uani 1 d .
C26 C 0.3507(3) 0.7273(3) 0.62980(14) 0.0357(7) Uani 1 d .
C27 C 0.3240(3) 0.8701(3) 0.5554(2) 0.0495(9) Uani 1 d .
C34 C 0.8884(2) 0.7136(3) 0.67869(11) 0.0284(6) Uani 1 d .
C35 C 0.8666(3) 0.7530(3) 0.72612(13) 0.0405(7) Uani 1 d .
C36 C 0.7729(3) 0.8379(3) 0.72572(15) 0.0490(9) Uani 1 d .
C37 C 0.7021(3) 0.8795(3) 0.67862(15) 0.0457(8) Uani 1 d .
C38 C 0.7204(2) 0.8394(3) 0.62849(12) 0.0333(6) Uani 1 d .
C39 C 0.8164(2) 0.7551(2) 0.62777(11) 0.0261(6) Uani 1 d .
C40 C 0.8308(2) 0.7167(2) 0.57593(10) 0.0263(6) Uani 1 d .
C41 C 0.7529(3) 0.7551(3) 0.52908(12) 0.0361(7) Uani 1 d .
C42 C 0.6579(3) 0.8355(3) 0.53079(14) 0.0429(8) Uani 1 d .
C43 C 0.6438(3) 0.8783(3) 0.57884(15) 0.0422(8) Uani 1 d .
C44 C 1.1056(3) 0.6645(4) 0.71012(15) 0.0429(8) Uani 1 d .
C45 C 0.9557(3) 0.4967(3) 0.69636(15) 0.0408(7) Uani 1 d .
C46 C 1.0215(3) 0.6946(3) 0.55044(14) 0.0399(7) Uani 1 d .
C47 C 0.8914(3) 0.5131(3) 0.54824(14) 0.0387(7) Uani 1 d .
N48 N 0.9841(2) 0.6231(2) 0.67856(9) 0.0280(5) Uani 1 d .
N49 N 0.9314(2) 0.6337(2) 0.57475(9) 0.0261(5) Uani 1 d .
C50 C 1.1001(4) 1.0477(5) 0.6463(2) 0.0792(14) Uani 1 d .
H50A H 1.1203(4) 0.9601(5) 0.6521(2) 0.105 Uiso 1 calc R
H50B H 1.1688(4) 1.0967(5) 0.6654(2) 0.105 Uiso 1 calc R
C51 C 1.0712(3) 1.0766(4) 0.58779(15) 0.0547(9) Uani 1 d .
H51A H 1.0960(3) 1.0095(4) 0.56739(15) 0.073 Uiso 1 calc R
H51B H 1.1096(3) 1.1534(4) 0.58089(15) 0.073 Uiso 1 calc R
C52 C 0.9370(4) 1.0898(6) 0.5739(2) 0.090(2) Uani 1 d .
H52A H 0.9110(4) 1.1543(6) 0.5468(2) 0.120 Uiso 1 calc R
H52B H 0.8984(4) 1.0119(6) 0.5600(2) 0.120 Uiso 1 calc R
C53 C 0.9080(4) 1.1233(5) 0.6242(2) 0.0754(13) Uani 1 d .
H53A H 0.9036(4) 1.2133(5) 0.6272(2) 0.100 Uiso 1 calc R
H53B H 0.8308(4) 1.0881(5) 0.6256(2) 0.100 Uiso 1 calc R
O54 O 0.9988(3) 1.0761(4) 0.66611(11) 0.0962(12) Uani 1 d .
H1 H 0.7081(31) 0.3136(33) 0.6217(14) 0.062(10) Uiso 1 d .
H2 H 0.6231(29) 0.5767(31) 0.6320(13) 0.051(9) Uiso 1 d .
H3 H 0.6969(31) 0.4346(32) 0.7341(14) 0.061(10) Uiso 1 d .
H4 H 0.6588(29) 0.1699(31) 0.7093(13) 0.052(9) Uiso 1 d .
H5 H 0.4899(29) 0.3921(30) 0.5477(14) 0.053(9) Uiso 1 d .
H7 H 0.4865(26) 0.5450(29) 0.7102(12) 0.041(8) Uiso 1 d .
H8 H 0.4919(30) 0.3360(32) 0.7603(14) 0.057(10) Uiso 1 d .
H9 H 0.4187(30) 0.1093(33) 0.6921(14) 0.058(10) Uiso 1 d .
H10 H 0.5112(28) 0.1454(31) 0.5941(13) 0.050(9) Uiso 1 d .
H23 H 0.3712(27) 0.5858(31) 0.5190(13) 0.043(9) Uiso 1 d .
H24 H 0.3383(33) 0.7872(35) 0.4854(16) 0.064(11) Uiso 1 d .
H25 H 0.3250(26) 0.9120(30) 0.6315(12) 0.036(8) Uiso 1 d .
H26 H 0.3565(25) 0.7096(27) 0.6653(12) 0.030(8) Uiso 1 d .
H27 H 0.3113(29) 0.9523(33) 0.5415(13) 0.050(9) Uiso 1 d .
H89 H 0.3933(30) 0.2839(32) 0.6922(13) 0.054(10) Uiso 1 d .
H910 H 0.4015(27) 0.2181(28) 0.6291(12) 0.042(8) Uiso 1 d .
H35 H 0.9112(28) 0.7224(29) 0.7576(13) 0.042(9) Uiso 1 d .
H36 H 0.7621(27) 0.8614(30) 0.7572(13) 0.042(9) Uiso 1 d .
H37 H 0.6384(29) 0.9356(31) 0.6797(13) 0.047(9) Uiso 1 d .
H41 H 0.7632(24) 0.7274(26) 0.4953(12) 0.030(7) Uiso 1 d .
H42 H 0.6057(33) 0.8602(34) 0.4991(15) 0.061(11) Uiso 1 d .
H43 H 0.5840(30) 0.9321(32) 0.5809(13) 0.047(9) Uiso 1 d .
H44A H 1.1615(27) 0.6064(28) 0.7033(12) 0.035(8) Uiso 1 d .
H44B H 1.1174(27) 0.7447(31) 0.6993(12) 0.037(9) Uiso 1 d .
H44C H 1.1071(28) 0.6691(30) 0.7495(14) 0.048(9) Uiso 1 d .
H45A H 1.0173(32) 0.4390(33) 0.6892(14) 0.054(10) Uiso 1 d .
H45B H 0.9611(27) 0.4982(29) 0.7332(14) 0.041(9) Uiso 1 d .
H45C H 0.8760(31) 0.4755(30) 0.6754(13) 0.047(9) Uiso 1 d .
H46A H 1.0908(29) 0.6409(30) 0.5547(12) 0.041(9) Uiso 1 d .
H46B H 0.9868(28) 0.7103(29) 0.5109(14) 0.042(9) Uiso 1 d .
H46C H 1.0444(28) 0.7711(32) 0.5696(13) 0.043(9) Uiso 1 d .
H47A H 0.8569(30) 0.5215(32) 0.5100(15) 0.055(10) Uiso 1 d .
H47B H 0.9636(31) 0.4575(32) 0.5554(13) 0.050(9) Uiso 1 d .
H47C H 0.8304(29) 0.4775(29) 0.5654(13) 0.041(9) Uiso 1 d .
H48 H 0.9791(32) 0.6130(35) 0.6338(16) 0.071(11) Uiso 1 d .

loop_
_atom_type_symbol
_atom_type_description
_atom_type_scat_dispersion_real
_atom_type_scat_dispersion_imag
_atom_type_scat_source
C C 0.0033 0.0016 'International Tables Vol C Tables 4.2.6.8 and 6.1.1.4'
H H 0.0000 0.0000 'International Tables Vol C Tables 4.2.6.8 and 6.1.1.4'
N N 0.0061 0.0033 'International Tables Vol C Tables 4.2.6.8 and 6.1.1.4'
O O 0.0106 0.0060 'International Tables Vol C Tables 4.2.6.8 and 6.1.1.4'
B B 0.0013 0.0007 'International Tables Vol C Tables 4.2.6.8 and 6.1.1.4'
P P 0.1023 0.0942 'International Tables Vol C Tables 4.2.6.8 and 6.1.1.4'
S S 0.1246 0.1234 'International Tables Vol C Tables 4.2.6.8 and 6.1.1.4'

loop_
_geom_angle_atom_site_label_1
_geom_angle_atom_site_label_2
_geom_angle_atom_site_label_3
_geom_angle
C22 P6 C7 106.43(13)
C22 P6 B5 110.47(14)
C7 P6 B5 90.89(14)
C22 P6 S33 105.48(8)
C7 P6 S33 117.46(10)
B5 P6 S33 124.69(11)
C22 P6 B2 91.84(13)
C7 P6 B2 49.95(14)
B5 P6 B2 51.05(14)
S33 P6 B2 161.71(11)
B2 B1 B3 59.7(2)
B2 B1 B5 63.4(2)
B3 B1 B5 107.6(2)
B2 B1 B4 112.4(3)
B3 B1 B4 60.3(2)
B5 B1 B4 110.6(2)
B2 B1 B10 113.9(2)
B3 B1 B10 107.9(3)
B5 B1 B10 61.1(2)
B4 B1 B10 61.0(2)
B2 B1 H1 119.6(19)
B3 B1 H1 126.6(18)
B5 B1 H1 118.5(18)
B4 B1 H1 119.6(18)
B10 B1 H1 116.8(19)
B1 B2 B3 61.5(2)
B1 B2 C7 102.2(3)
B3 B2 C7 58.8(2)
B1 B2 B5 60.2(2)
B3 B2 B5 106.6(3)
C7 B2 B5 95.5(2)
B1 B2 P6 102.1(2)
B3 B2 P6 102.2(2)
C7 B2 P6 52.33(12)
B5 B2 P6 54.20(13)
B1 B2 H2 133.4(17)
B3 B2 H2 127.4(17)
C7 B2 H2 121.3(17)
B5 B2 H2 124.5(17)
P6 B2 H2 116.7(17)
C7 B3 B2 62.3(2)
C7 B3 B1 102.8(2)
B2 B3 B1 58.8(2)
C7 B3 B4 105.9(2)
B2 B3 B4 112.3(3)
B1 B3 B4 61.2(2)
C7 B3 B8 56.8(2)
B2 B3 B8 110.4(2)
B1 B3 B8 105.8(2)
B4 B3 B8 60.7(2)
C7 B3 H3 116.5(18)
B2 B3 H3 120.7(19)
B1 B3 H3 134.5(18)
B4 B3 H3 122.7(19)
B8 B3 H3 114.4(18)
B9 B4 B3 116.2(3)
B9 B4 B1 114.4(3)
B3 B4 B1 58.5(2)
B9 B4 B8 61.6(2)
B3 B4 B8 60.7(2)
B1 B4 B8 103.8(2)
B9 B4 B10 61.6(2)
B3 B4 B10 105.4(3)
B1 B4 B10 59.6(2)
B8 B4 B10 100.3(2)
B9 B4 H4 116.6(17)
B3 B4 H4 119.2(17)
B1 B4 H4 119.3(17)
B8 B4 H4 128.3(17)
B10 B4 H4 125.0(17)
B1 B5 B10 60.1(2)
B1 B5 B2 56.4(2)
B10 B5 B2 107.3(2)
B1 B5 P6 115.2(2)
B10 B5 P6 105.4(2)
B2 B5 P6 74.8(2)
B1 B5 H5 121.5(17)
B10 B5 H5 118.6(18)
B2 B5 H5 122.4(18)
P6 B5 H5 119.9(17)
C7 B8 B9 119.4(3)
C7 B8 B4 105.6(3)
B9 B8 B4 56.5(2)
C7 B8 B3 58.5(2)
B9 B8 B3 109.8(3)
B4 B8 B3 58.6(2)
C7 B8 H8 117.9(19)
B9 B8 H8 117.9(19)
B4 B8 H8 124.9(18)
B3 B8 H8 119.1(18)
C7 B8 H89 103.3(15)
B9 B8 H89 41.0(15)
B4 B8 H89 96.6(15)
B3 B8 H89 136.8(15)
H8 B8 H89 104.1(23)
B4 B9 B8 61.9(2)
B4 B9 B10 62.1(2)
B8 B9 B10 100.9(2)
B4 B9 H9 120.0(18)
B8 B9 H9 127.1(18)
B10 B9 H9 127.8(18)
B4 B9 H89 107.4(17)
B8 B9 H89 46.6(16)
B10 B9 H89 116.1(16)
H9 B9 H89 112.1(24)
B4 B9 H910 105.0(15)
B8 B9 H910 115.1(15)
B10 B9 H910 44.2(14)
H9 B9 H910 114.4(23)
H89 B9 H910 94.7(21)
B1 B10 B9 109.7(3)
B1 B10 B5 58.8(2)
B9 B10 B5 119.5(3)
B1 B10 B4 59.4(2)
B9 B10 B4 56.4(2)
B5 B10 B4 107.4(2)
B1 B10 H10 119.5(17)
B9 B10 H10 115.9(17)
B5 B10 H10 120.2(17)
B4 B10 H10 121.0(17)
B1 B10 H910 135.7(14)
B9 B10 H910 42.6(14)
B5 B10 H910 100.9(14)
B4 B10 H910 97.8(14)
H10 B10 H910 104.8(22)
B8 C7 B3 64.7(2)
B8 C7 B2 114.3(2)
B3 C7 B2 59.0(2)
B8 C7 P6 109.7(2)
B3 C7 P6 123.0(2)
B2 C7 P6 77.7(2)
B8 C7 H7 113.1(18)
B3 C7 H7 115.4(18)
B2 C7 H7 119.5(18)
P6 C7 H7 117.8(18)
C23 C22 C26 119.2(3)
C23 C22 P6 119.8(2)
C26 C22 P6 121.0(2)
C24 C23 C22 120.1(3)
C24 C23 H23 121.4(19)
C22 C23 H23 118.5(19)
C27 C24 C23 120.2(3)
C27 C24 H24 122.2(24)
C23 C24 H24 117.5(24)
C27 C25 C26 120.4(3)
C27 C25 H25 119.1(19)
C26 C25 H25 120.5(20)
C25 C26 C22 120.0(3)
C25 C26 H26 122.2(19)
C22 C26 H26 117.8(19)
C24 C27 C25 120.1(3)
C24 C27 H27 119.6(21)
C25 C27 H27 120.3(21)
C35 C34 C39 121.3(3)
C35 C34 N48 120.6(3)
C39 C34 N48 118.1(2)
C34 C35 C36 120.1(3)
C34 C35 H35 119.4(21)
C36 C35 H35 120.4(20)
C37 C36 C35 120.8(3)
C37 C36 H36 121.9(21)
C35 C36 H36 117.3(21)
C36 C37 C38 120.9(3)
C36 C37 H37 118.8(20)
C38 C37 H37 120.3(20)
C37 C38 C43 121.5(3)
C37 C38 C39 119.4(3)
C43 C38 C39 119.1(3)
C34 C39 C38 117.4(2)
C34 C39 C40 125.3(2)
C38 C39 C40 117.3(2)
C41 C40 C39 121.4(2)
C41 C40 N49 120.9(2)
C39 C40 N49 117.7(2)
C40 C41 C42 120.3(3)
C40 C41 H41 120.0(17)
C42 C41 H41 119.7(17)
C43 C42 C41 120.3(3)
C43 C42 H42 120.0(23)
C41 C42 H42 119.6(23)
C42 C43 C38 121.5(3)
C42 C43 H43 121.9(21)
C38 C43 H43 116.5(21)
N48 C44 H44A 106.8(18)
N48 C44 H44B 107.5(19)
H44A C44 H44B 114.0(27)
N48 C44 H44C 109.8(19)
H44A C44 H44C 111.9(26)
H44B C44 H44C 106.7(27)
N48 C45 H45A 107.1(20)
N48 C45 H45B 109.0(20)
H45A C45 H45B 109.0(28)
N48 C45 H45C 107.1(20)
H45A C45 H45C 111.8(28)
H45B C45 H45C 112.5(28)
N49 C46 H46A 109.1(19)
N49 C46 H46B 110.5(18)
H46A C46 H46B 109.0(25)
N49 C46 H46C 107.3(19)
H46A C46 H46C 109.9(27)
H46B C46 H46C 111.1(26)
N49 C47 H47A 112.6(21)
N49 C47 H47B 106.8(19)
H47A C47 H47B 110.9(28)
N49 C47 H47C 108.0(18)
H47A C47 H47C 109.1(27)
H47B C47 H47C 109.4(26)
C34 N48 C45 112.5(2)
C34 N48 C44 113.6(2)
C45 N48 C44 110.6(3)
C34 N48 H48 102.3(19)
C45 N48 H48 104.9(19)
C44 N48 H48 112.4(19)
C40 N49 C47 112.6(2)
C40 N49 C46 111.9(2)
C47 N49 C46 111.4(2)
C40 N49 H48 99.5(14)
C47 N49 H48 109.1(15)
C46 N49 H48 111.7(14)
O54 C50 C51 108.4(3)
C50 C51 C52 102.7(3)
C53 C52 C51 105.1(4)
O54 C53 C52 107.4(3)
C53 O54 C50 109.3(3)

loop_
_geom_bond_atom_site_label_1
_geom_bond_atom_site_label_2
_geom_bond_distance
S33 P6 2.0042(10)
P6 C22 1.817(3)
P6 C7 1.829(3)
P6 B5 1.898(3)
P6 B2 2.258(3)
B1 B2 1.695(5)
B1 B3 1.742(5)
B1 B5 1.767(5)
B1 B4 1.790(6)
B1 B10 1.793(5)
B1 H1 1.11(3)
B2 B3 1.712(5)
B2 C7 1.769(5)
B2 B5 1.820(5)
B2 H2 1.12(3)
B3 C7 1.709(4)
B3 B4 1.775(5)
B3 B8 1.813(5)
B3 H3 1.10(4)
B4 B9 1.714(5)
B4 B8 1.813(5)
B4 B10 1.818(5)
B4 H4 1.09(3)
B5 B10 1.810(5)
B5 H5 1.08(3)
B8 C7 1.677(5)
B8 B9 1.807(6)
B8 H8 1.10(3)
B8 H89 1.31(3)
B9 B10 1.810(6)
B9 H9 1.10(4)
B9 H89 1.19(3)
B9 H910 1.23(3)
B10 H10 1.11(3)
B10 H910 1.26(3)
C7 H7 0.97(3)
C22 C23 1.390(4)
C22 C26 1.395(4)
C23 C24 1.389(4)
C23 H23 0.96(3)
C24 C27 1.377(5)
C24 H24 0.93(4)
C25 C27 1.377(5)
C25 C26 1.384(4)
C25 H25 0.91(3)
C26 H26 0.91(3)
C27 H27 0.95(3)
C34 C35 1.359(4)
C34 C39 1.425(4)
C34 N48 1.464(3)
C35 C36 1.405(5)
C35 H35 0.90(3)
C36 C37 1.347(5)
C36 H36 0.88(3)
C37 C38 1.410(4)
C37 H37 0.95(3)
C38 C43 1.412(4)
C38 C39 1.426(4)
C39 C40 1.430(4)
C40 C41 1.365(4)
C40 N49 1.461(3)
C41 C42 1.397(4)
C41 H41 0.94(3)
C42 C43 1.353(5)
C42 H42 0.92(4)
C43 H43 0.91(3)
C44 N48 1.492(4)
C44 H44A 0.94(3)
C44 H44B 0.92(3)
C44 H44C 1.00(3)
C45 N48 1.491(4)
C45 H45A 0.99(4)
C45 H45B 0.92(3)
C45 H45C 0.96(3)
C46 N49 1.479(4)
C46 H46A 0.96(3)
C46 H46B 1.00(3)
C46 H46C 0.96(3)
C47 N49 1.478(4)
C47 H47A 0.96(4)
C47 H47B 1.00(3)
C47 H47C 0.99(3)
N48 H48 1.13(4)
N49 H48 1.49(4)
C50 O54 1.407(4)
C50 C51 1.478(5)
C51 C52 1.495(5)
C52 C53 1.447(6)
C53 O54 1.388(5)
